data_1566523
loop_
_publ_author_name
'Ding, Yanjun'
'Alimi, Lukman O.'
'Du, Jing'
'Hua, Bin'
'Dey, Avishek'
'Yu, Pei'
'Khashab, Niveen M.'

_publ_section_title
;
 Pillar[3]trianglamines: deeper cavity triangular macrocycles for
 selective hexene isomer separation
;
_journal_name_full 'Chemical Science'
_journal_paper_doi 10.1039/D2SC00207H
_journal_year 2022
_chemical_absolute_configuration syn
_chemical_formula_moiety 'C63 H84 N6 O6, 0.5(C6 H12)'
_chemical_formula_sum 'C66 H90 N6 O6'
_chemical_formula_weight 1063.43
_space_group_crystal_system trigonal
_space_group_IT_number 146
_space_group_name_Hall 'R 3'
_space_group_name_H-M_alt 'R 3 :H'
_atom_sites_solution_hydrogens geom
_audit_creation_date 2021-09-30
_audit_creation_method
;
Olex2 1.3
(compiled 2020.11.12 svn.r5f609507 for OlexSys, GUI svn.r6403)
;
_audit_update_record
;
2021-11-03 deposited with the CCDC.	2022-02-24 downloaded from the CCDC.
;
_cell_angle_alpha 90
_cell_angle_beta 90
_cell_angle_gamma 120
_cell_formula_units_Z 3
_cell_length_a 20.3338(3)
_cell_length_b 20.3338(3)
_cell_length_c 13.7372(4)
_cell_measurement_reflns_used 9950
_cell_measurement_temperature 120.00
_cell_measurement_theta_max 65.10
_cell_measurement_theta_min 5.97
_cell_volume 4918.88(18)
_computing_cell_refinement 'SAINT V8.40B (?, 2016)'
_computing_data_reduction 'SAINT V8.40B (?, 2016)'
_computing_molecular_graphics 'Olex2 1.3 (Dolomanov et al., 2009)'
_computing_publication_material 'Olex2 1.3 (Dolomanov et al., 2009)'
_computing_structure_refinement 'SHELXL 2018/3 (Sheldrick, 2015)'
_computing_structure_solution 'SHELXT 2018/2 (Sheldrick, 2018)'
_diffrn_ambient_temperature 120.0
_diffrn_measured_fraction_theta_full 0.977
_diffrn_measured_fraction_theta_max 0.977
_diffrn_measurement_device_type 'Bruker APEX-II CCD'
_diffrn_measurement_method '\f and \w scans'
_diffrn_radiation_type CuK\a
_diffrn_radiation_wavelength 1.54178
_diffrn_reflns_av_R_equivalents 0.0215
_diffrn_reflns_av_unetI/netI 0.0145
_diffrn_reflns_Laue_measured_fraction_full 0.977
_diffrn_reflns_Laue_measured_fraction_max 0.977
_diffrn_reflns_limit_h_max 22
_diffrn_reflns_limit_h_min -23
_diffrn_reflns_limit_k_max 23
_diffrn_reflns_limit_k_min -23
_diffrn_reflns_limit_l_max 16
_diffrn_reflns_limit_l_min -16
_diffrn_reflns_number 21516
_diffrn_reflns_point_group_measured_fraction_full 0.975
_diffrn_reflns_point_group_measured_fraction_max 0.975
_diffrn_reflns_theta_full 65.098
_diffrn_reflns_theta_max 65.098
_diffrn_reflns_theta_min 5.969
_diffrn_source_current 1.0
_diffrn_source_power 0.05
_diffrn_source_voltage 50.0
_diffrn_standards_number 0
_exptl_absorpt_coefficient_mu 0.540
_exptl_absorpt_correction_T_max 0.7526
_exptl_absorpt_correction_T_min 0.6813
_exptl_absorpt_correction_type multi-scan
_exptl_absorpt_process_details
;
SADABS-2016/2 (Bruker,2016/2) was used for absorption correction.
wR2(int) was 0.0709 before and 0.0420 after correction.
The Ratio of minimum to maximum transmission is 0.9053.
The \l/2 correction factor is Not present.
;
_exptl_crystal_colour colourless
_exptl_crystal_colour_primary colourless
_exptl_crystal_density_diffrn 1.077
_exptl_crystal_description block
_exptl_crystal_F_000 1728
_exptl_crystal_size_max 0.08
_exptl_crystal_size_mid 0.05
_exptl_crystal_size_min 0.05
_refine_diff_density_max 0.580
_refine_diff_density_min -0.306
_refine_diff_density_rms 0.063
_refine_ls_abs_structure_details
;
 Refined as an inversion twin.
;
_refine_ls_abs_structure_Flack 0.2(6)
_refine_ls_extinction_method none
_refine_ls_goodness_of_fit_ref 1.074
_refine_ls_hydrogen_treatment constr
_refine_ls_matrix_type full
_refine_ls_number_parameters 283
_refine_ls_number_reflns 3650
_refine_ls_number_restraints 908
_refine_ls_restrained_S_all 1.061
_refine_ls_R_factor_all 0.0708
_refine_ls_R_factor_gt 0.0708
_refine_ls_shift/su_max 0.000
_refine_ls_shift/su_mean 0.000
_refine_ls_structure_factor_coef Fsqd
_refine_ls_weighting_details 'w=1/[\s^2^(Fo^2^)+(0.1472P)^2^+7.5772P] where P=(Fo^2^+2Fc^2^)/3'
_refine_ls_weighting_scheme calc
_refine_ls_wR_factor_gt 0.2055
_refine_ls_wR_factor_ref 0.2056
_reflns_Friedel_coverage 0.997
_reflns_Friedel_fraction_full 0.974
_reflns_Friedel_fraction_max 0.974
_reflns_number_gt 3648
_reflns_number_total 3650
_reflns_threshold_expression 'I > 2\s(I)'
_cod_data_source_file d2sc00207h2.cif
_cod_data_source_block trans-3He@P-TA
_cod_original_cell_volume 4918.9(2)
_cod_original_sg_symbol_H-M 'R 3'
_cod_database_code 1566523
_shelx_shelxl_version_number 2018/3
_shelx_space_group_comment
;
The symmetry employed for this shelxl refinement is uniquely defined
by the following loop, which should always be used as a source of
symmetry information in preference to the above space-group names.
They are only intended as comments.
;
_shelx_estimated_absorpt_t_max 0.974
_shelx_estimated_absorpt_t_min 0.958
_olex2_refinement_description
;
1. Twinned data refinement
 Scales: 0.8(6)
 0.2(6)
2. Fixed Uiso
 At 1.2 times of:
  All C(H) groups, All C(H,H) groups
 At 1.5 times of:
  All C(H,H,H) groups
3. Restrained distances
 C3-C23
 1.32 with sigma of 0.01
 C13-C25 = C25-C3
 1.54 with sigma of 0.01
 C21-C11 = C11-C23
 1.54 with sigma of 0.01
 C21-C23
 2.515 with sigma of 0.01
 C13-C3
 2.515 with sigma of 0.01
4. Uiso/Uaniso restraints and constraints
C1 \\sim C2 \\sim C4 \\sim C5 \\sim C6 \\sim C7 \\sim C8 \\sim C9 \\sim C10
\\sim C12 \\sim C14 \\sim C15 \\sim C16 \\sim C17 \\sim C18 \\sim C19 \\sim C20
\\sim C22 \\sim C24 \\sim C26 \\sim C27 \\sim C3 \\sim C11 \\sim C13 \\sim C21
\\sim C23 \\sim C25: within 5A with sigma of 0.01 and sigma for terminal atoms
of 0.02 within 5A
Uanis(C13) \\sim Ueq: with sigma of 0.001 and sigma for terminal atoms of 0.002
5. Others
 Fixed Sof: C3(0.16667) H3(0.16667) C11(0.16667) H11A(0.16667) H11B(0.16667)
 C13(0.16667) H13A(0.16667) H13B(0.16667) H13C(0.16667) C21(0.16667)
 H21A(0.16667) H21B(0.16667) H21C(0.16667) C23(0.16667) H23(0.16667)
 C25(0.16667) H25A(0.16667) H25B(0.16667)
6.a Ternary CH refined with riding coordinates:
 C1(H1), C20(H20)
6.b Secondary CH2 refined with riding coordinates:
 C2(H2A,H2B), C7(H7A,H7B), C10(H10A,H10B), C12(H12A,H12B), C14(H14A,H14B),
 C15(H15A,H15B), C22(H22A,H22B), C24(H24A,H24B), C26(H26A,H26B), C11(H11A,H11B),
  C25(H25A,H25B)
6.c Aromatic/amide H refined with riding coordinates:
 C8(H8), C9(H9), C16(H16), C17(H17), C3(H3), C23(H23)
6.d X=CH2 refined with riding coordinates:
 C5(H5A,H5B), C19(H19A,H19B)
6.e Idealised Me refined as rotating group:
 C13(H13A,H13B,H13C), C21(H21A,H21B,H21C)
;
_olex2_submission_special_instructions 'No special instructions were received'

loop_
_space_group_symop_operation_xyz
'x, y, z'
'-y, x-y, z'
'-x+y, -x, z'
'x+2/3, y+1/3, z+1/3'
'-y+2/3, x-y+1/3, z+1/3'
'-x+y+2/3, -x+1/3, z+1/3'
'x+1/3, y+2/3, z+2/3'
'-y+1/3, x-y+2/3, z+2/3'
'-x+y+1/3, -x+2/3, z+2/3'

loop_
_atom_site_label
_atom_site_type_symbol
_atom_site_fract_x
_atom_site_fract_y
_atom_site_fract_z
_atom_site_U_iso_or_equiv
_atom_site_adp_type
_atom_site_occupancy
_atom_site_site_symmetry_order
_atom_site_calc_flag
_atom_site_refinement_flags_posn
_atom_site_refinement_flags_adp
_atom_site_refinement_flags_occupancy
_atom_site_disorder_assembly
_atom_site_disorder_group
O1 O 0.1378(2) 0.4359(3) 0.3131(2) 0.0454(10) Uani 1 1 d . . . . .
O2 O 0.1311(2) 0.4972(2) 0.7040(2) 0.0402(9) Uani 1 1 d . . . . .
N1 N 0.2705(2) 0.39584(19) 0.5058(3) 0.0280(8) Uani 1 1 d . . . . .
N2 N 0.4042(2) 0.4589(2) 0.5102(3) 0.0280(8) Uani 1 1 d . . . . .
C1 C 0.3730(2) 0.3790(2) 0.5342(3) 0.0275(9) Uani 1 1 d . U . . .
H1 H 0.363895 0.372318 0.606008 0.033 Uiso 1 1 calc R U . . .
C2 C 0.1749(3) 0.4798(4) 0.7694(4) 0.0484(12) Uani 1 1 d . U . . .
H2A H 0.228943 0.507497 0.749705 0.058 Uiso 1 1 calc R U . . .
H2B H 0.156862 0.424684 0.767460 0.058 Uiso 1 1 calc R U . . .
C4 C 0.1328(3) 0.4807(3) 0.6069(3) 0.0331(9) Uani 1 1 d . U . . .
C5 C 0.2271(6) 0.5492(5) 0.9235(6) 0.076(2) Uani 1 1 d . U . . .
H5A H 0.276916 0.569036 0.898023 0.092 Uiso 1 1 calc R U . . .
H5B H 0.220117 0.562664 0.987370 0.092 Uiso 1 1 calc R U . . .
C6 C 0.1733(3) 0.4318(3) 0.4741(3) 0.0315(9) Uani 1 1 d . U . . .
C7 C 0.4182(3) 0.3415(3) 0.5034(3) 0.0329(9) Uani 1 1 d . U . . .
H7A H 0.467314 0.364977 0.538350 0.039 Uiso 1 1 calc R U . . .
H7B H 0.428602 0.348538 0.432625 0.039 Uiso 1 1 calc R U . . .
C8 C 0.1726(3) 0.4465(3) 0.5721(3) 0.0334(9) Uani 1 1 d . U . . .
H8 H 0.199788 0.433027 0.616420 0.040 Uiso 1 1 calc R U . . .
C9 C 0.1668(4) 0.5024(4) 0.8695(5) 0.0588(14) Uani 1 1 d . U . . .
H9 H 0.117386 0.483101 0.896077 0.071 Uiso 1 1 calc R U . . .
C10 C 0.2480(3) 0.2609(2) 0.5147(4) 0.0333(10) Uani 1 1 d . U . . .
H10A H 0.198460 0.237486 0.480746 0.040 Uiso 1 1 calc R U . . .
H10B H 0.238728 0.258650 0.585634 0.040 Uiso 1 1 calc R U . . .
C12 C 0.4632(3) 0.5106(3) 0.5775(3) 0.0357(10) Uani 1 1 d . U . . .
H12A H 0.502529 0.495723 0.583622 0.043 Uiso 1 1 calc R U . . .
H12B H 0.440669 0.506602 0.642616 0.043 Uiso 1 1 calc R U . . .
C14 C 0.2139(3) 0.3922(3) 0.4367(3) 0.0348(9) Uani 1 1 d . U . . .
H14A H 0.176318 0.338378 0.423461 0.042 Uiso 1 1 calc R U . . .
H14B H 0.239412 0.415960 0.374588 0.042 Uiso 1 1 calc R U . . .
C15 C 0.0923(3) 0.4495(4) 0.2450(4) 0.0492(12) Uani 1 1 d . U . . .
H15A H 0.104913 0.503161 0.248107 0.059 Uiso 1 1 calc R U . . .
H15B H 0.037731 0.416654 0.260014 0.059 Uiso 1 1 calc R U . . .
C16 C 0.0938(3) 0.4862(3) 0.4442(4) 0.0366(10) Uani 1 1 d . U . . .
H16 H 0.066690 0.499683 0.399779 0.044 Uiso 1 1 calc R U . . .
C17 C 0.1096(4) 0.4315(4) 0.1462(4) 0.0533(13) Uani 1 1 d . U . . .
H17 H 0.159631 0.462860 0.121990 0.064 Uiso 1 1 calc R U . . .
C18 C 0.1339(3) 0.4528(3) 0.4093(3) 0.0341(9) Uani 1 1 d . U . . .
C19 C 0.0643(5) 0.3793(5) 0.0931(6) 0.0693(19) Uani 1 1 d . U . . .
H19A H 0.013748 0.346540 0.114478 0.083 Uiso 1 1 calc R U . . .
H19B H 0.080150 0.371819 0.031025 0.083 Uiso 1 1 calc R U . . .
C20 C 0.2971(3) 0.3428(2) 0.4825(3) 0.0293(9) Uani 1 1 d . U . . .
H20 H 0.305903 0.344018 0.410689 0.035 Uiso 1 1 calc R U . . .
C22 C 0.3718(3) 0.2568(3) 0.5276(4) 0.0374(10) Uani 1 1 d . U . . .
H22A H 0.370689 0.250485 0.599115 0.045 Uiso 1 1 calc R U . . .
H22B H 0.397625 0.230868 0.499361 0.045 Uiso 1 1 calc R U . . .
C24 C 0.3385(3) 0.4707(3) 0.5101(4) 0.0400(10) Uani 1 1 d . U . . .
H24A H 0.338185 0.497688 0.569981 0.048 Uiso 1 1 calc R U . . .
H24B H 0.340638 0.501500 0.453070 0.048 Uiso 1 1 calc R U . . .
C26 C 0.2899(3) 0.2181(3) 0.4896(4) 0.0390(11) Uani 1 1 d . U . . .
H26A H 0.290630 0.213075 0.417982 0.047 Uiso 1 1 calc R U . . .
H26B H 0.261429 0.166273 0.517333 0.047 Uiso 1 1 calc R U . . .
C27 C 0.0921(3) 0.5004(3) 0.5425(3) 0.0322(9) Uani 1 1 d . U . . .
C3 C 0.3306(19) 0.6843(17) 0.4324(14) 0.031(3) Uani 0.1667 1 d D U P A -1
H3 H 0.351338 0.734572 0.408219 0.037 Uiso 0.1667 1 calc R U P A -1
C11 C 0.3129(14) 0.6549(16) 0.6178(16) 0.045(3) Uani 0.1667 1 d D U P A -1
H11A H 0.331277 0.621630 0.644026 0.054 Uiso 0.1667 1 calc R U P A -1
H11B H 0.257867 0.623245 0.604475 0.054 Uiso 0.1667 1 calc R U P A -1
C13 C 0.2663(14) 0.6794(15) 0.2730(14) 0.029(4) Uani 0.1667 1 d D U P A -1
H13A H 0.258354 0.656201 0.208309 0.043 Uiso 0.1667 1 calc R U P A -1
H13B H 0.308703 0.731707 0.270401 0.043 Uiso 0.1667 1 calc R U P A -1
H13C H 0.220118 0.679339 0.293496 0.043 Uiso 0.1667 1 calc R U P A -1
C21 C 0.326(2) 0.717(2) 0.6930(19) 0.060(6) Uani 0.1667 1 d D U P A -1
H21A H 0.325573 0.758943 0.660211 0.090 Uiso 0.1667 1 calc R U P A -1
H21B H 0.376002 0.734907 0.724071 0.090 Uiso 0.1667 1 calc R U P A -1
H21C H 0.286463 0.695191 0.742540 0.090 Uiso 0.1667 1 calc R U P A -1
C23 C 0.3553(15) 0.6925(16) 0.5235(12) 0.046(3) Uani 0.1667 1 d D U P A -1
H23 H 0.407894 0.727513 0.531552 0.055 Uiso 0.1667 1 calc R U P A -1
C25 C 0.2849(18) 0.6328(13) 0.3474(18) 0.047(3) Uani 0.1667 1 d D U P A -1
H25A H 0.237141 0.589313 0.371995 0.057 Uiso 0.1667 1 calc R U P A -1
H25B H 0.314589 0.612641 0.314876 0.057 Uiso 0.1667 1 calc R U P A -1

loop_
_atom_site_aniso_label
_atom_site_aniso_U_11
_atom_site_aniso_U_22
_atom_site_aniso_U_33
_atom_site_aniso_U_23
_atom_site_aniso_U_13
_atom_site_aniso_U_12
O1 0.054(2) 0.076(3) 0.0304(18) -0.0066(16) -0.0017(15) 0.051(2)
O2 0.050(2) 0.050(2) 0.0312(16) -0.0001(14) 0.0036(14) 0.0338(18)
N1 0.0277(18) 0.0236(17) 0.0339(19) -0.0036(14) -0.0021(14) 0.0137(16)
N2 0.0298(18) 0.0233(18) 0.0324(19) 0.0041(14) -0.0002(14) 0.0144(15)
C1 0.034(2) 0.0243(19) 0.0275(19) 0.0050(15) 0.0042(16) 0.0170(16)
C2 0.053(3) 0.057(3) 0.042(3) 0.000(2) -0.001(2) 0.033(2)
C4 0.035(2) 0.033(2) 0.034(2) 0.0010(16) 0.0067(16) 0.0193(17)
C5 0.096(5) 0.072(4) 0.058(4) -0.006(3) -0.007(4) 0.039(4)
C6 0.0281(18) 0.0342(19) 0.035(2) 0.0009(16) 0.0024(16) 0.0176(16)
C7 0.036(2) 0.031(2) 0.036(2) 0.0035(17) 0.0046(17) 0.0206(18)
C8 0.0347(19) 0.0350(19) 0.035(2) 0.0003(16) 0.0002(16) 0.0207(16)
C9 0.075(3) 0.063(3) 0.048(3) 0.002(2) -0.001(3) 0.041(3)
C10 0.036(2) 0.0252(19) 0.037(2) 0.0023(16) 0.0053(17) 0.0141(17)
C12 0.039(2) 0.029(2) 0.032(2) 0.0048(17) -0.0046(18) 0.0122(18)
C14 0.037(2) 0.040(2) 0.036(2) -0.0042(17) -0.0012(16) 0.0258(17)
C15 0.050(3) 0.070(3) 0.042(3) -0.003(2) -0.002(2) 0.042(2)
C16 0.038(2) 0.042(2) 0.036(2) 0.0007(17) 0.0023(18) 0.0251(18)
C17 0.056(3) 0.074(3) 0.047(3) -0.003(2) -0.005(2) 0.045(3)
C18 0.035(2) 0.041(2) 0.034(2) -0.0033(17) 0.0016(16) 0.0238(17)
C19 0.063(4) 0.095(5) 0.070(4) -0.024(4) -0.011(3) 0.054(4)
C20 0.033(2) 0.0270(19) 0.030(2) 0.0022(15) 0.0054(15) 0.0163(16)
C22 0.050(3) 0.033(2) 0.042(2) 0.0078(18) 0.010(2) 0.030(2)
C24 0.037(2) 0.0294(19) 0.058(2) 0.0000(18) -0.0013(19) 0.0193(17)
C26 0.050(3) 0.025(2) 0.040(2) 0.0023(17) 0.008(2) 0.0182(19)
C27 0.033(2) 0.0310(19) 0.036(2) 0.0011(16) 0.0044(16) 0.0187(17)
C3 0.028(4) 0.035(5) 0.043(5) -0.005(4) 0.004(4) 0.026(4)
C11 0.042(4) 0.043(4) 0.049(4) -0.001(4) 0.001(4) 0.021(4)
C13 0.029(5) 0.032(5) 0.033(5) 0.002(3) 0.002(3) 0.021(3)
C21 0.060(10) 0.056(9) 0.055(10) 0.009(9) -0.003(9) 0.022(9)
C23 0.041(5) 0.042(5) 0.048(5) -0.001(4) 0.002(5) 0.016(4)
C25 0.042(4) 0.048(4) 0.047(4) -0.001(4) 0.003(4) 0.018(4)

loop_
_atom_type_symbol
_atom_type_description
_atom_type_scat_dispersion_real
_atom_type_scat_dispersion_imag
_atom_type_scat_source
C C 0.0181 0.0091 'International Tables Vol C Tables 4.2.6.8 and 6.1.1.4'
H H 0.0000 0.0000 'International Tables Vol C Tables 4.2.6.8 and 6.1.1.4'
N N 0.0311 0.0180 'International Tables Vol C Tables 4.2.6.8 and 6.1.1.4'
O O 0.0492 0.0322 'International Tables Vol C Tables 4.2.6.8 and 6.1.1.4'

loop_
_geom_angle_atom_site_label_1
_geom_angle_atom_site_label_2
_geom_angle_atom_site_label_3
_geom_angle
_geom_angle_site_symmetry_1
_geom_angle_site_symmetry_3
_geom_angle_publ_flag
C18 O1 C15 117.1(4) . . ?
C4 O2 C2 116.9(4) . . ?
C20 N1 C14 113.1(3) . . ?
C24 N1 C14 112.9(4) . . ?
C24 N1 C20 105.7(3) . . ?
C1 N2 C12 113.7(3) . . ?
C1 N2 C24 104.9(3) . . ?
C12 N2 C24 111.7(4) . . ?
N2 C1 H1 108.9 . . ?
N2 C1 C7 117.5(3) . . ?
N2 C1 C20 101.9(3) . . ?
C7 C1 H1 108.9 . . ?
C20 C1 H1 108.9 . . ?
C20 C1 C7 110.5(3) . . ?
O2 C2 H2A 109.9 . . ?
O2 C2 H2B 109.9 . . ?
O2 C2 C9 109.1(5) . . ?
H2A C2 H2B 108.3 . . ?
C9 C2 H2A 109.9 . . ?
C9 C2 H2B 109.9 . . ?
O2 C4 C8 123.1(4) . . ?
O2 C4 C27 116.7(4) . . ?
C8 C4 C27 120.1(4) . . ?
H5A C5 H5B 120.0 . . ?
C9 C5 H5A 120.0 . . ?
C9 C5 H5B 120.0 . . ?
C8 C6 C14 121.2(4) . . ?
C8 C6 C18 119.0(4) . . ?
C18 C6 C14 119.9(4) . . ?
C1 C7 H7A 110.0 . . ?
C1 C7 H7B 110.0 . . ?
C1 C7 C22 108.5(3) . . ?
H7A C7 H7B 108.4 . . ?
C22 C7 H7A 110.0 . . ?
C22 C7 H7B 110.0 . . ?
C4 C8 H8 119.5 . . ?
C6 C8 C4 121.1(4) . . ?
C6 C8 H8 119.5 . . ?
C2 C9 H9 119.0 . . ?
C5 C9 C2 122.0(7) . . ?
C5 C9 H9 119.0 . . ?
H10A C10 H10B 108.4 . . ?
C20 C10 H10A 110.1 . . ?
C20 C10 H10B 110.1 . . ?
C20 C10 C26 108.1(4) . . ?
C26 C10 H10A 110.1 . . ?
C26 C10 H10B 110.1 . . ?
N2 C12 H12A 109.4 . . ?
N2 C12 H12B 109.4 . . ?
N2 C12 C27 111.2(4) . 2_665 ?
H12A C12 H12B 108.0 . . ?
C27 C12 H12A 109.4 2_665 . ?
C27 C12 H12B 109.4 2_665 . ?
N1 C14 C6 112.3(4) . . ?
N1 C14 H14A 109.1 . . ?
N1 C14 H14B 109.1 . . ?
C6 C14 H14A 109.1 . . ?
C6 C14 H14B 109.1 . . ?
H14A C14 H14B 107.9 . . ?
O1 C15 H15A 110.3 . . ?
O1 C15 H15B 110.3 . . ?
O1 C15 C17 107.0(4) . . ?
H15A C15 H15B 108.6 . . ?
C17 C15 H15A 110.3 . . ?
C17 C15 H15B 110.3 . . ?
C18 C16 H16 119.2 . . ?
C18 C16 C27 121.5(5) . . ?
C27 C16 H16 119.2 . . ?
C15 C17 H17 117.2 . . ?
C19 C17 C15 125.5(7) . . ?
C19 C17 H17 117.2 . . ?
O1 C18 C6 114.9(4) . . ?
O1 C18 C16 125.2(4) . . ?
C16 C18 C6 119.8(4) . . ?
C17 C19 H19A 120.0 . . ?
C17 C19 H19B 120.0 . . ?
H19A C19 H19B 120.0 . . ?
N1 C20 C1 101.6(3) . . ?
N1 C20 C10 117.5(4) . . ?
N1 C20 H20 109.0 . . ?
C1 C20 C10 110.4(4) . . ?
C1 C20 H20 109.0 . . ?
C10 C20 H20 109.0 . . ?
C7 C22 H22A 108.8 . . ?
C7 C22 H22B 108.8 . . ?
C7 C22 C26 113.8(4) . . ?
H22A C22 H22B 107.7 . . ?
C26 C22 H22A 108.8 . . ?
C26 C22 H22B 108.8 . . ?
N1 C24 N2 107.1(4) . . ?
N1 C24 H24A 110.3 . . ?
N1 C24 H24B 110.3 . . ?
N2 C24 H24A 110.3 . . ?
N2 C24 H24B 110.3 . . ?
H24A C24 H24B 108.6 . . ?
C10 C26 C22 113.7(4) . . ?
C10 C26 H26A 108.8 . . ?
C10 C26 H26B 108.8 . . ?
C22 C26 H26A 108.8 . . ?
C22 C26 H26B 108.8 . . ?
H26A C26 H26B 107.7 . . ?
C4 C27 C12 121.8(4) . 3_565 ?
C16 C27 C4 118.5(4) . . ?
C16 C27 C12 119.8(4) . 3_565 ?
C23 C3 H3 105.0 . . ?
C23 C3 C25 150(3) . . ?
C25 C3 H3 105.0 . . ?
H11A C11 H11B 108.2 . . ?
C21 C11 H11A 109.8 . . ?
C21 C11 H11B 109.8 . . ?
C23 C11 H11A 109.8 . . ?
C23 C11 H11B 109.8 . . ?
C23 C11 C21 109.5(14) . . ?
H13A C13 H13B 109.5 . . ?
H13A C13 H13C 109.5 . . ?
H13B C13 H13C 109.5 . . ?
C25 C13 H13A 109.5 . . ?
C25 C13 H13B 109.5 . . ?
C25 C13 H13C 109.5 . . ?
C11 C21 H21A 109.5 . . ?
C11 C21 H21B 109.5 . . ?
C11 C21 H21C 109.5 . . ?
H21A C21 H21B 109.5 . . ?
H21A C21 H21C 109.5 . . ?
H21B C21 H21C 109.5 . . ?
C3 C23 C11 131(3) . . ?
C3 C23 H23 114.6 . . ?
C11 C23 H23 114.6 . . ?
C3 C25 C13 109.4(13) . . ?
C3 C25 H25A 109.8 . . ?
C3 C25 H25B 109.8 . . ?
C13 C25 H25A 109.8 . . ?
C13 C25 H25B 109.8 . . ?
H25A C25 H25B 108.2 . . ?

loop_
_geom_bond_atom_site_label_1
_geom_bond_atom_site_label_2
_geom_bond_distance
_geom_bond_site_symmetry_2
_geom_bond_publ_flag
O1 C15 1.435(6) . ?
O1 C18 1.378(6) . ?
O2 C2 1.428(7) . ?
O2 C4 1.380(6) . ?
N1 C14 1.464(6) . ?
N1 C20 1.464(5) . ?
N1 C24 1.459(6) . ?
N2 C1 1.455(5) . ?
N2 C12 1.462(6) . ?
N2 C24 1.471(6) . ?
C1 H1 1.0000 . ?
C1 C7 1.518(6) . ?
C1 C20 1.514(6) . ?
C2 H2A 0.9900 . ?
C2 H2B 0.9900 . ?
C2 C9 1.486(9) . ?
C4 C8 1.388(6) . ?
C4 C27 1.401(7) . ?
C5 H5A 0.9500 . ?
C5 H5B 0.9500 . ?
C5 C9 1.339(11) . ?
C6 C8 1.380(7) . ?
C6 C14 1.502(6) . ?
C6 C18 1.400(6) . ?
C7 H7A 0.9900 . ?
C7 H7B 0.9900 . ?
C7 C22 1.531(6) . ?
C8 H8 0.9500 . ?
C9 H9 0.9500 . ?
C10 H10A 0.9900 . ?
C10 H10B 0.9900 . ?
C10 C20 1.518(6) . ?
C10 C26 1.531(7) . ?
C12 H12A 0.9900 . ?
C12 H12B 0.9900 . ?
C12 C27 1.509(6) 2_665 ?
C14 H14A 0.9900 . ?
C14 H14B 0.9900 . ?
C15 H15A 0.9900 . ?
C15 H15B 0.9900 . ?
C15 C17 1.492(8) . ?
C16 H16 0.9500 . ?
C16 C18 1.383(7) . ?
C16 C27 1.384(7) . ?
C17 H17 0.9500 . ?
C17 C19 1.237(10) . ?
C19 H19A 0.9500 . ?
C19 H19B 0.9500 . ?
C20 H20 1.0000 . ?
C22 H22A 0.9900 . ?
C22 H22B 0.9900 . ?
C22 C26 1.534(7) . ?
C24 H24A 0.9900 . ?
C24 H24B 0.9900 . ?
C26 H26A 0.9900 . ?
C26 H26B 0.9900 . ?
C3 H3 0.9500 . ?
C3 C23 1.326(14) . ?
C3 C25 1.534(14) . ?
C11 H11A 0.9900 . ?
C11 H11B 0.9900 . ?
C11 C21 1.539(15) . ?
C11 C23 1.532(14) . ?
C13 H13A 0.9800 . ?
C13 H13B 0.9800 . ?
C13 H13C 0.9800 . ?
C13 C25 1.563(14) . ?
C21 H21A 0.9800 . ?
C21 H21B 0.9800 . ?
C21 H21C 0.9800 . ?
C23 H23 0.9500 . ?
C25 H25A 0.9900 . ?
C25 H25B 0.9900 . ?

loop_
_geom_torsion_atom_site_label_1
_geom_torsion_atom_site_label_2
_geom_torsion_atom_site_label_3
_geom_torsion_atom_site_label_4
_geom_torsion
_geom_torsion_site_symmetry_1
_geom_torsion_site_symmetry_2
_geom_torsion_site_symmetry_3
_geom_torsion_site_symmetry_4
_geom_torsion_publ_flag
O1 C15 C17 C19 114.5(7) . . . . ?
O2 C2 C9 C5 -125.2(7) . . . . ?
O2 C4 C8 C6 -179.3(4) . . . . ?
O2 C4 C27 C12 -1.0(7) . . . 3_565 ?
O2 C4 C27 C16 178.7(4) . . . . ?
N2 C1 C7 C22 -175.0(4) . . . . ?
N2 C1 C20 N1 -43.2(4) . . . . ?
N2 C1 C20 C10 -168.6(3) . . . . ?
C1 N2 C12 C27 173.4(4) . . . 2_665 ?
C1 N2 C24 N1 -16.0(5) . . . . ?
C1 C7 C22 C26 50.7(5) . . . . ?
C2 O2 C4 C8 2.1(7) . . . . ?
C2 O2 C4 C27 -177.7(4) . . . . ?
C4 O2 C2 C9 179.2(5) . . . . ?
C7 C1 C20 N1 -168.8(3) . . . . ?
C7 C1 C20 C10 65.8(4) . . . . ?
C7 C22 C26 C10 -49.1(5) . . . . ?
C8 C4 C27 C12 179.3(4) . . . 3_565 ?
C8 C4 C27 C16 -1.0(7) . . . . ?
C8 C6 C14 N1 -19.5(6) . . . . ?
C8 C6 C18 O1 180.0(4) . . . . ?
C8 C6 C18 C16 -1.4(7) . . . . ?
C12 N2 C1 C7 -80.5(5) . . . . ?
C12 N2 C1 C20 158.6(4) . . . . ?
C12 N2 C24 N1 -139.6(4) . . . . ?
C14 N1 C20 C1 157.7(3) . . . . ?
C14 N1 C20 C10 -81.8(5) . . . . ?
C14 N1 C24 N2 -136.0(4) . . . . ?
C14 C6 C8 C4 -177.7(4) . . . . ?
C14 C6 C18 O1 -1.5(7) . . . . ?
C14 C6 C18 C16 177.2(5) . . . . ?
C15 O1 C18 C6 174.1(5) . . . . ?
C15 O1 C18 C16 -4.5(8) . . . . ?
C18 O1 C15 C17 176.7(5) . . . . ?
C18 C6 C8 C4 0.8(7) . . . . ?
C18 C6 C14 N1 162.0(4) . . . . ?
C18 C16 C27 C4 0.5(7) . . . . ?
C18 C16 C27 C12 -179.8(5) . . . 3_565 ?
C20 N1 C14 C6 165.9(4) . . . . ?
C20 N1 C24 N2 -11.8(5) . . . . ?
C20 C1 C7 C22 -58.7(4) . . . . ?
C20 C10 C26 C22 51.8(5) . . . . ?
C24 N1 C14 C6 -74.1(5) . . . . ?
C24 N1 C20 C1 33.7(4) . . . . ?
C24 N1 C20 C10 154.2(4) . . . . ?
C24 N2 C1 C7 157.2(4) . . . . ?
C24 N2 C1 C20 36.3(4) . . . . ?
C24 N2 C12 C27 -68.1(5) . . . 2_665 ?
C26 C10 C20 N1 -175.7(4) . . . . ?
C26 C10 C20 C1 -59.9(4) . . . . ?
C27 C4 C8 C6 0.4(7) . . . . ?
C27 C16 C18 O1 179.2(5) . . . . ?
C27 C16 C18 C6 0.7(8) . . . . ?
C21 C11 C23 C3 -126(4) . . . . ?
C23 C3 C25 C13 160(5) . . . . ?
C25 C3 C23 C11 -47(7) . . . . ?

loop_
_twin_individual_id
_twin_individual_mass_fraction_refined
1 0.8(6)
2 0.2(6)
